data_7710008
loop_
_publ_author_name
'Gao, Yan-Li'
'Nishihara, Sadafumi'
'Suzuki, Takashi'
'Umeo, Kazunori'
'Inoue, Katsuya'
'Kurmoo, Mohamedally'

_publ_section_title
;
 Ferroelastic-like transition and solvents affect the magnetism of a
 copper--organic radical one-dimensional coordination polymer
;
_journal_name_full 'Dalton Transactions'
_journal_paper_doi 10.1039/D2DT00135G
_journal_year 2022
_chemical_formula_sum 'C51 H36 Cl2 Cu3 F36 N4 O16'
_chemical_formula_weight 1906.36
_space_group_IT_number 2
_space_group_name_Hall '-P 1'
_space_group_name_H-M_alt 'P -1'
_symmetry_cell_setting triclinic
_symmetry_space_group_name_H-M 'P -1'
_atom_sites_solution_hydrogens geom
_atom_sites_solution_primary direct
_atom_sites_solution_secondary difmap
_audit_creation_method SHELXL-97
_audit_update_record
;
2017-07-05 deposited with the CCDC.	2022-03-29 downloaded from the CCDC.
;
_cell_angle_alpha 86.3930(10)
_cell_angle_beta 82.8510(10)
_cell_angle_gamma 86.2580(10)
_cell_formula_units_Z 2
_cell_length_a 11.8421(5)
_cell_length_b 12.9923(6)
_cell_length_c 23.2678(10)
_cell_measurement_reflns_used 9269
_cell_measurement_temperature 296(2)
_cell_measurement_theta_max 27.41
_cell_measurement_theta_min 2.99
_cell_volume 3539.1(3)
_computing_cell_refinement 'Bruker SAINT'
_computing_data_collection 'Bruker APEX2'
_computing_data_reduction 'Bruker SAINT'
_computing_molecular_graphics 'Bruker SHELXTL'
_computing_publication_material 'Bruker SHELXTL'
_computing_structure_refinement 'SHELXL-97 (Sheldrick, 1997)'
_computing_structure_solution 'SHELXS-97 (Sheldrick, 1990)'
_diffrn_ambient_temperature 296(2)
_diffrn_measured_fraction_theta_full 0.996
_diffrn_measured_fraction_theta_max 0.996
_diffrn_measurement_device_type 'Bruker APEX-II CCD'
_diffrn_measurement_method '\f and \w scans'
_diffrn_radiation_monochromator graphite
_diffrn_radiation_source 'fine-focus sealed tube'
_diffrn_radiation_type MoK\a
_diffrn_radiation_wavelength 0.71073
_diffrn_reflns_av_R_equivalents 0.0248
_diffrn_reflns_av_sigmaI/netI 0.0188
_diffrn_reflns_limit_h_max 15
_diffrn_reflns_limit_h_min -15
_diffrn_reflns_limit_k_max 17
_diffrn_reflns_limit_k_min -17
_diffrn_reflns_limit_l_max 30
_diffrn_reflns_limit_l_min -31
_diffrn_reflns_number 94867
_diffrn_reflns_theta_full 28.28
_diffrn_reflns_theta_max 28.28
_diffrn_reflns_theta_min 2.92
_diffrn_standards_number 0
_exptl_absorpt_coefficient_mu 1.128
_exptl_absorpt_correction_T_max 0.7735
_exptl_absorpt_correction_T_min 0.6367
_exptl_crystal_colour dark-green
_exptl_crystal_density_diffrn 1.789
_exptl_crystal_density_method 'not measured'
_exptl_crystal_description block
_exptl_crystal_F_000 1886
_exptl_crystal_size_max 0.44
_exptl_crystal_size_mid 0.36
_exptl_crystal_size_min 0.24
_refine_diff_density_max 1.058
_refine_diff_density_min -1.165
_refine_diff_density_rms 0.070
_refine_ls_extinction_method none
_refine_ls_goodness_of_fit_ref 1.042
_refine_ls_hydrogen_treatment mixed
_refine_ls_matrix_type full
_refine_ls_number_parameters 1020
_refine_ls_number_reflns 17492
_refine_ls_number_restraints 0
_refine_ls_restrained_S_all 1.042
_refine_ls_R_factor_all 0.0784
_refine_ls_R_factor_gt 0.0578
_refine_ls_shift/su_max 0.000
_refine_ls_shift/su_mean 0.000
_refine_ls_structure_factor_coef Fsqd
_refine_ls_weighting_details 'calc w=1/[\s^2^(Fo^2^)+(0.0886P)^2^+3.7025P] where P=(Fo^2^+2Fc^2^)/3'
_refine_ls_weighting_scheme calc
_refine_ls_wR_factor_gt 0.1627
_refine_ls_wR_factor_ref 0.1816
_reflns_number_gt 12934
_reflns_number_total 17492
_reflns_threshold_expression >2sigma(I)
_cod_data_source_file d2dt00135g2.cif
_cod_data_source_block AA296K
_cod_original_sg_symbol_H-M P-1
_cod_database_code 7710008

loop_
_symmetry_equiv_pos_as_xyz
'x, y, z'
'-x, -y, -z'

loop_
_atom_site_label
_atom_site_type_symbol
_atom_site_fract_x
_atom_site_fract_y
_atom_site_fract_z
_atom_site_U_iso_or_equiv
_atom_site_adp_type
_atom_site_occupancy
_atom_site_symmetry_multiplicity
_atom_site_calc_flag
_atom_site_refinement_flags
_atom_site_disorder_assembly
_atom_site_disorder_group
Cu3 Cu 0.5000 0.0000 0.5000 0.05340(15) Uani 1 2 d S . .
Cu1 Cu 0.07485(4) 0.37386(3) 0.240168(17) 0.05372(12) Uani 1 1 d . . .
Cu4 Cu 0.56703(4) 0.46065(3) 0.242357(18) 0.05928(13) Uani 1 1 d . . .
Cu2 Cu 0.5000 0.0000 0.0000 0.06089(17) Uani 1 2 d S . .
O4 O 0.42414(19) 0.43845(14) 0.29867(8) 0.0429(4) Uani 1 1 d . . .
O1 O 0.23944(19) 0.40301(16) 0.18259(8) 0.0459(5) Uani 1 1 d . . .
O3 O 0.4360(2) 0.13844(16) 0.41629(9) 0.0568(6) Uani 1 1 d . . .
O11 O 0.4299(2) -0.08737(18) 0.45285(11) 0.0540(5) Uani 1 1 d . . .
O12 O 0.3564(2) 0.03856(19) 0.54387(11) 0.0554(5) Uani 1 1 d . . .
O7 O 0.1057(2) 0.29133(18) 0.30973(10) 0.0579(6) Uani 1 1 d . . .
N3 N 0.4339(2) 0.23347(17) 0.39847(10) 0.0402(5) Uani 1 1 d . . .
O8 O 0.0594(2) 0.25198(18) 0.19858(11) 0.0629(6) Uani 1 1 d . . .
O13 O 0.4772(2) 0.56541(18) 0.20457(11) 0.0619(6) Uani 1 1 d . . .
O10 O 0.5797(2) -0.04979(19) 0.06432(11) 0.0609(6) Uani 1 1 d . . .
O6 O 0.0964(2) 0.49299(18) 0.28151(10) 0.0601(6) Uani 1 1 d . . .
O14 O 0.6484(2) 0.5715(2) 0.28101(11) 0.0617(6) Uani 1 1 d . . .
N4 N 0.4250(2) 0.37394(17) 0.34323(10) 0.0378(5) Uani 1 1 d . . .
O5 O -0.0204(2) 0.45256(19) 0.18883(11) 0.0603(6) Uani 1 1 d . . .
N1 N 0.2839(2) 0.35077(18) 0.13924(10) 0.0405(5) Uani 1 1 d . . .
O16 O 0.6476(2) 0.3486(2) 0.28039(10) 0.0639(7) Uani 1 1 d . . .
O2 O 0.4250(3) 0.14536(19) 0.07212(10) 0.0657(7) Uani 1 1 d . . .
O9 O 0.6266(3) 0.0771(2) -0.03542(12) 0.0665(7) Uani 1 1 d . . .
O15 O 0.6272(3) 0.4151(2) 0.16521(10) 0.0690(7) Uani 1 1 d . . .
N2 N 0.3681(2) 0.22833(19) 0.08681(10) 0.0453(6) Uani 1 1 d . . .
F33 F 0.2906(2) 0.6738(2) 0.17879(14) 0.0892(8) Uani 1 1 d . . .
F26 F 0.6838(2) 0.1660(3) 0.33795(13) 0.1011(10) Uani 1 1 d . . .
F15 F 0.8057(3) 0.1385(2) -0.10846(12) 0.0977(9) Uani 1 1 d . . .
F11 F 0.1570(3) 0.0746(2) 0.13716(14) 0.0999(9) Uani 1 1 d . . .
F20 F 0.1853(2) -0.1737(3) 0.40941(15) 0.1060(10) Uani 1 1 d . . .
F19 F 0.3315(3) -0.1304(3) 0.35680(13) 0.1128(11) Uani 1 1 d . . .
F28 F 0.8123(3) 0.1190(3) 0.27082(13) 0.1132(12) Uani 1 1 d . . .
F31 F 0.4291(3) 0.7334(3) 0.12569(12) 0.1118(11) Uani 1 1 d . . .
C7 C 0.4260(2) 0.2704(2) 0.34341(11) 0.0364(5) Uani 1 1 d . . .
F13 F 0.7714(4) 0.2472(2) -0.04572(14) 0.1178(13) Uani 1 1 d . . .
F32 F 0.3539(4) 0.8123(2) 0.20021(18) 0.1249(14) Uani 1 1 d . . .
F6 F 0.2165(3) 0.6518(2) 0.30873(15) 0.1064(10) Uani 1 1 d . . .
F22 F 0.0632(2) 0.0632(3) 0.54961(16) 0.1129(11) Uani 1 1 d . . .
F21 F 0.3404(4) -0.2591(2) 0.41723(18) 0.1253(14) Uani 1 1 d . . .
C1 C 0.3828(2) 0.2586(2) 0.24290(11) 0.0369(5) Uani 1 1 d . . .
H1 H 0.3634 0.3291 0.2418 0.044 Uiso 1 1 calc R . .
Cl1 Cl -0.0838(4) 0.3686(3) 0.48465(14) 0.248(2) Uani 1 1 d . . .
Cl2 Cl -0.1653(2) 0.4780(3) 0.3872(2) 0.269(2) Uani 1 1 d . . .
C6 C 0.4187(2) 0.2102(2) 0.29305(12) 0.0386(5) Uani 1 1 d . . .
C2 C 0.3754(2) 0.2033(2) 0.19412(11) 0.0388(6) Uani 1 1 d . . .
C10 C 0.4516(3) 0.3166(2) 0.43801(12) 0.0434(6) Uani 1 1 d . . .
F12 F -0.0200(3) 0.1071(3) 0.14235(19) 0.1286(14) Uani 1 1 d . . .
F10 F 0.0455(4) -0.0111(2) 0.19735(15) 0.1304(15) Uani 1 1 d . . .
F8 F 0.1858(3) 0.1999(3) 0.40246(15) 0.1295(15) Uani 1 1 d . . .
F7 F 0.0183(3) 0.1580(3) 0.40793(14) 0.1197(12) Uani 1 1 d . . .
F4 F 0.0892(4) 0.7590(2) 0.28441(19) 0.1332(15) Uani 1 1 d . . .
F23 F 0.1737(3) 0.1628(3) 0.5752(2) 0.1435(18) Uani 1 1 d . . .
C8 C 0.3414(2) 0.2588(2) 0.14181(11) 0.0383(5) Uani 1 1 d . . .
F5 F 0.0548(4) 0.6525(3) 0.35587(16) 0.1542(19) Uani 1 1 d . . .
C39 C 0.2614(3) 0.0144(2) 0.53276(15) 0.0498(7) Uani 1 1 d . . .
F25 F 0.8399(3) 0.2381(3) 0.32178(17) 0.1266(13) Uani 1 1 d . . .
F27 F 0.7178(4) 0.3992(3) 0.05864(12) 0.1365(15) Uani 1 1 d . . .
C12 C 0.2902(3) 0.3987(2) 0.07842(12) 0.0476(7) Uani 1 1 d . . .
C27 C 0.1079(3) 0.1943(3) 0.31490(16) 0.0554(8) Uani 1 1 d . . .
C47 C 0.4693(3) 0.6592(2) 0.21525(14) 0.0514(7) Uani 1 1 d . . .
C37 C 0.3249(3) -0.0958(2) 0.45462(14) 0.0469(7) Uani 1 1 d . . .
C9 C 0.4089(3) 0.4136(2) 0.40276(12) 0.0457(6) Uani 1 1 d . . .
C11 C 0.3148(3) 0.3008(2) 0.04335(12) 0.0504(7) Uani 1 1 d . . .
C5 C 0.4459(3) 0.1037(2) 0.29465(14) 0.0554(8) Uani 1 1 d . . .
H5 H 0.4699 0.0698 0.3278 0.066 Uiso 1 1 calc R . .
F9 F 0.1466(5) 0.0528(3) 0.37895(18) 0.1543(18) Uani 1 1 d . . .
C36 C 0.2947(4) -0.1659(3) 0.40937(19) 0.0639(9) Uani 1 1 d . . .
C38 C 0.2386(3) -0.0505(3) 0.49130(16) 0.0541(8) Uani 1 1 d . . .
H38 H 0.1634 -0.0638 0.4882 0.065 Uiso 1 1 calc R . .
C49 C 0.6137(3) 0.6642(3) 0.27936(15) 0.0593(9) Uani 1 1 d . . .
C42 C 0.7101(3) 0.2794(3) 0.25498(15) 0.0523(7) Uani 1 1 d . . .
C3 C 0.4034(3) 0.0974(2) 0.19616(14) 0.0536(8) Uani 1 1 d . . .
H3 H 0.3996 0.0594 0.1640 0.064 Uiso 1 1 calc R . .
C29 C 0.0742(3) 0.1605(3) 0.21841(17) 0.0563(8) Uani 1 1 d . . .
C44 C 0.6930(3) 0.3379(3) 0.15627(15) 0.0603(9) Uani 1 1 d . . .
F30 F 0.6480(4) 0.2583(4) 0.07606(17) 0.1490(17) Uani 1 1 d . . .
F29 F 0.8217(4) 0.2713(5) 0.08109(14) 0.173(2) Uani 1 1 d . . .
F3 F -0.2047(3) 0.6094(5) 0.1563(2) 0.171(2) Uani 1 1 d . . .
F17 F 0.8267(3) -0.0872(4) 0.1267(2) 0.158(2) Uani 1 1 d . . .
C34 C 0.6786(3) -0.0294(3) 0.07086(16) 0.0571(8) Uani 1 1 d . . .
C28 C 0.0984(3) 0.1265(3) 0.27283(18) 0.0600(8) Uani 1 1 d . . .
H28 H 0.1085 0.0559 0.2815 0.072 Uiso 1 1 calc R . .
C32 C 0.7196(4) 0.0787(3) -0.01580(17) 0.0616(9) Uani 1 1 d . . .
F2 F -0.0640(5) 0.6784(4) 0.1132(2) 0.174(2) Uani 1 1 d . . .
C22 C -0.0304(3) 0.5494(3) 0.18531(17) 0.0580(8) Uani 1 1 d . . .
C4 C 0.4368(4) 0.0495(2) 0.24640(16) 0.0646(10) Uani 1 1 d . . .
H4 H 0.4536 -0.0215 0.2478 0.077 Uiso 1 1 calc R . .
C24 C 0.0704(3) 0.5842(3) 0.26489(16) 0.0590(8) Uani 1 1 d . . .
C48 C 0.5272(4) 0.7105(3) 0.25105(17) 0.0649(9) Uani 1 1 d . . .
H48 H 0.5069 0.7799 0.2564 0.078 Uiso 1 1 calc R . .
C14 C 0.4784(4) 0.5071(3) 0.40368(16) 0.0680(11) Uani 1 1 d . . .
H14 H 0.5567 0.4893 0.3901 0.102 Uiso 1 1 calc R . .
H14A H 0.4727 0.5291 0.4426 0.102 Uiso 1 1 calc R . .
H14B H 0.4498 0.5620 0.3789 0.102 Uiso 1 1 calc R . .
F24 F 0.1469(4) 0.0231(4) 0.62096(16) 0.165(2) Uani 1 1 d . . .
F1 F -0.0988(5) 0.5352(4) 0.0952(2) 0.180(2) Uani 1 1 d . . .
C15 C 0.3843(4) 0.2965(3) 0.49693(14) 0.0601(9) Uani 1 1 d . . .
H15 H 0.3070 0.2844 0.4921 0.090 Uiso 1 1 calc R . .
H15A H 0.3853 0.3554 0.5197 0.090 Uiso 1 1 calc R . .
H15B H 0.4180 0.2369 0.5163 0.090 Uiso 1 1 calc R . .
F14 F 0.9058(4) 0.1336(5) -0.0397(2) 0.197(3) Uani 1 1 d . . .
C17 C 0.2068(4) 0.2517(3) 0.03157(18) 0.0727(11) Uani 1 1 d . . .
H17B H 0.2258 0.1827 0.0195 0.109 Uiso 1 1 calc R . .
H17 H 0.1729 0.2919 0.0015 0.109 Uiso 1 1 calc R . .
H17A H 0.1538 0.2496 0.0663 0.109 Uiso 1 1 calc R . .
C40 C 0.1617(3) 0.0672(3) 0.57042(19) 0.0659(10) Uani 1 1 d . . .
C30 C 0.0617(4) 0.0805(3) 0.1740(2) 0.0728(11) Uani 1 1 d . . .
F18 F 0.6812(5) -0.1624(4) 0.1421(2) 0.197(3) Uani 1 1 d . . .
C16 C 0.5789(3) 0.3116(3) 0.44259(16) 0.0610(9) Uani 1 1 d . . .
H16 H 0.6031 0.2430 0.4557 0.092 Uiso 1 1 calc R . .
H16A H 0.5945 0.3599 0.4697 0.092 Uiso 1 1 calc R . .
H16B H 0.6196 0.3286 0.4052 0.092 Uiso 1 1 calc R . .
C46 C 0.3848(4) 0.7217(3) 0.18022(17) 0.0647(9) Uani 1 1 d . . .
C21 C -0.1010(4) 0.5942(4) 0.1379(2) 0.0792(12) Uani 1 1 d . . .
C19 C 0.1805(4) 0.4606(3) 0.07015(16) 0.0687(10) Uani 1 1 d . . .
H19 H 0.1170 0.4194 0.0834 0.103 Uiso 1 1 calc R . .
H19A H 0.1795 0.4805 0.0298 0.103 Uiso 1 1 calc R . .
H19B H 0.1753 0.5214 0.0920 0.103 Uiso 1 1 calc R . .
C20 C 0.3894(4) 0.4698(3) 0.07251(17) 0.0643(9) Uani 1 1 d . . .
H20 H 0.3751 0.5202 0.1014 0.096 Uiso 1 1 calc R . .
H20A H 0.3967 0.5041 0.0346 0.096 Uiso 1 1 calc R . .
H20B H 0.4586 0.4296 0.0779 0.096 Uiso 1 1 calc R . .
F36 F 0.6734(7) 0.7048(5) 0.36533(18) 0.216(3) Uani 1 1 d . . .
C35 C 0.7185(4) -0.0745(4) 0.1270(2) 0.0775(12) Uani 1 1 d . . .
C26 C 0.1178(4) 0.1507(3) 0.3764(2) 0.0733(11) Uani 1 1 d . . .
C43 C 0.7368(4) 0.2688(3) 0.19661(17) 0.0654(9) Uani 1 1 d . . .
H43 H 0.7856 0.2138 0.1838 0.078 Uiso 1 1 calc R . .
C18 C 0.3965(4) 0.3129(3) -0.01161(15) 0.0724(11) Uani 1 1 d . . .
H18 H 0.4686 0.3321 -0.0022 0.109 Uiso 1 1 calc R . .
H18A H 0.3661 0.3657 -0.0371 0.109 Uiso 1 1 calc R . .
H18B H 0.4066 0.2487 -0.0304 0.109 Uiso 1 1 calc R . .
C25 C 0.1062(5) 0.6638(3) 0.3045(2) 0.0810(13) Uani 1 1 d . . .
C13 C 0.2826(4) 0.4431(4) 0.41558(19) 0.0738(11) Uani 1 1 d . . .
H13 H 0.2599 0.4922 0.3860 0.111 Uiso 1 1 calc R . .
H13A H 0.2679 0.4732 0.4526 0.111 Uiso 1 1 calc R . .
H13B H 0.2401 0.3825 0.4163 0.111 Uiso 1 1 calc R . .
C23 C 0.0127(4) 0.6173(3) 0.2189(2) 0.0691(10) Uani 1 1 d . . .
H23 H 0.0025 0.6879 0.2101 0.083 Uiso 1 1 calc R . .
C41 C 0.7613(4) 0.1988(4) 0.29629(18) 0.0722(11) Uani 1 1 d . . .
C33 C 0.7530(4) 0.0289(3) 0.03376(19) 0.0679(10) Uani 1 1 d . . .
H33 H 0.8268 0.0345 0.0425 0.081 Uiso 1 1 calc R . .
C31 C 0.8045(5) 0.1485(4) -0.0526(2) 0.0809(12) Uani 1 1 d . . .
C50 C 0.6793(5) 0.7316(4) 0.3136(2) 0.0796(12) Uani 1 1 d . . .
C45 C 0.7238(5) 0.3168(5) 0.09220(19) 0.0867(14) Uani 1 1 d . . .
F35 F 0.7782(4) 0.7386(6) 0.2936(3) 0.220(3) Uani 1 1 d . . .
F34 F 0.6400(6) 0.8276(3) 0.3139(3) 0.205(3) Uani 1 1 d . . .
F16 F 0.6874(7) -0.0181(6) 0.16788(19) 0.258(5) Uani 1 1 d . . .
C51 C -0.0554(7) 0.4336(8) 0.4192(3) 0.145(3) Uani 1 1 d . . .
H51 H -0.0104 0.4914 0.4244 0.174 Uiso 1 1 calc R . .
H51A H -0.0084 0.3880 0.3934 0.174 Uiso 1 1 calc R . .

loop_
_atom_site_aniso_label
_atom_site_aniso_U_11
_atom_site_aniso_U_22
_atom_site_aniso_U_33
_atom_site_aniso_U_23
_atom_site_aniso_U_13
_atom_site_aniso_U_12
Cu3 0.0465(3) 0.0548(3) 0.0630(3) -0.0203(3) -0.0101(2) -0.0106(2)
Cu1 0.0759(3) 0.0398(2) 0.0458(2) -0.00539(15) -0.00930(18) 0.00050(18)
Cu4 0.0833(3) 0.0502(2) 0.0440(2) -0.00373(17) -0.0151(2) 0.0138(2)
Cu2 0.0700(4) 0.0559(3) 0.0571(3) 0.0120(3) -0.0155(3) -0.0064(3)
O4 0.0612(12) 0.0308(9) 0.0373(10) 0.0019(7) -0.0117(9) 0.0010(8)
O1 0.0613(13) 0.0411(10) 0.0348(10) -0.0088(8) -0.0056(9) 0.0063(9)
O3 0.0956(18) 0.0349(10) 0.0416(11) 0.0052(8) -0.0187(11) -0.0044(11)
O11 0.0558(13) 0.0481(12) 0.0626(14) -0.0151(10) -0.0171(11) -0.0058(10)
O12 0.0502(12) 0.0604(14) 0.0584(14) -0.0156(11) -0.0074(10) -0.0113(10)
O7 0.0732(16) 0.0496(13) 0.0512(13) 0.0012(10) -0.0099(11) -0.0042(11)
N3 0.0542(14) 0.0326(11) 0.0351(11) -0.0003(9) -0.0118(10) -0.0019(10)
O8 0.0893(18) 0.0431(12) 0.0577(14) -0.0073(10) -0.0111(13) -0.0053(12)
O13 0.0913(18) 0.0428(12) 0.0538(13) -0.0006(10) -0.0232(13) 0.0061(12)
O10 0.0737(17) 0.0523(13) 0.0560(14) 0.0075(11) -0.0123(12) -0.0011(12)
O6 0.0846(17) 0.0459(12) 0.0501(13) -0.0114(10) -0.0083(12) 0.0022(11)
O14 0.0751(16) 0.0556(14) 0.0574(14) -0.0027(11) -0.0159(12) -0.0110(12)
N4 0.0484(13) 0.0323(10) 0.0332(11) -0.0023(8) -0.0079(9) -0.0004(9)
O5 0.0683(15) 0.0496(13) 0.0647(15) -0.0048(11) -0.0172(12) 0.0042(11)
N1 0.0521(13) 0.0395(12) 0.0305(11) -0.0035(9) -0.0070(9) -0.0015(10)
O16 0.0766(17) 0.0687(16) 0.0430(12) -0.0013(11) -0.0090(11) 0.0228(13)
O2 0.100(2) 0.0514(13) 0.0432(12) -0.0160(10) -0.0017(12) 0.0153(13)
O9 0.0796(18) 0.0605(15) 0.0592(15) 0.0088(12) -0.0100(13) -0.0106(13)
O15 0.100(2) 0.0617(15) 0.0402(12) 0.0012(11) -0.0018(12) 0.0169(14)
N2 0.0644(16) 0.0390(12) 0.0326(11) -0.0076(9) -0.0042(10) -0.0017(11)
F33 0.0838(17) 0.0816(17) 0.104(2) 0.0079(15) -0.0267(15) 0.0018(14)
F26 0.0862(18) 0.113(2) 0.0868(18) 0.0441(16) 0.0094(14) 0.0368(16)
F15 0.127(2) 0.0874(19) 0.0714(17) -0.0113(14) 0.0241(16) -0.0130(17)
F11 0.112(2) 0.0840(18) 0.100(2) -0.0380(16) 0.0224(17) -0.0163(16)
F20 0.0815(18) 0.118(2) 0.134(3) -0.056(2) -0.0415(17) -0.0206(16)
F19 0.158(3) 0.124(3) 0.0658(17) -0.0203(16) -0.0249(18) -0.043(2)
F28 0.140(3) 0.099(2) 0.0862(19) 0.0071(16) -0.0005(18) 0.066(2)
F31 0.117(2) 0.141(3) 0.0662(16) 0.0458(17) -0.0055(15) 0.019(2)
C7 0.0439(14) 0.0320(12) 0.0347(12) -0.0010(10) -0.0108(10) -0.0015(10)
F13 0.195(4) 0.0720(18) 0.0849(19) -0.0107(15) 0.017(2) -0.052(2)
F32 0.168(3) 0.0604(16) 0.158(3) -0.0352(18) -0.078(3) 0.0440(19)
F6 0.129(3) 0.089(2) 0.113(2) -0.0189(17) -0.047(2) -0.0224(18)
F22 0.0593(15) 0.145(3) 0.136(3) -0.041(2) -0.0117(16) 0.0099(16)
F21 0.178(3) 0.0520(14) 0.168(3) -0.0440(17) -0.108(3) 0.0256(17)
C1 0.0456(14) 0.0290(11) 0.0371(13) -0.0036(10) -0.0085(11) -0.0018(10)
Cl1 0.389(6) 0.170(3) 0.149(2) -0.0068(19) 0.100(3) 0.009(3)
Cl2 0.0938(15) 0.230(3) 0.475(7) 0.099(4) -0.051(3) -0.0251(18)
C6 0.0493(15) 0.0323(12) 0.0351(13) -0.0036(10) -0.0082(11) -0.0018(11)
C2 0.0499(15) 0.0346(13) 0.0327(12) -0.0031(10) -0.0072(11) -0.0040(11)
C10 0.0571(17) 0.0414(14) 0.0330(13) -0.0042(11) -0.0080(12) -0.0060(12)
F12 0.125(3) 0.110(2) 0.169(4) -0.073(2) -0.068(3) 0.009(2)
F10 0.225(4) 0.0586(16) 0.107(2) -0.0162(15) 0.014(3) -0.052(2)
F8 0.139(3) 0.163(3) 0.103(2) 0.053(2) -0.069(2) -0.083(3)
F7 0.111(2) 0.161(3) 0.082(2) 0.037(2) -0.0003(17) -0.028(2)
F4 0.202(4) 0.0502(15) 0.164(3) -0.0274(18) -0.081(3) 0.0029(19)
F23 0.091(2) 0.090(2) 0.240(5) -0.074(3) 0.059(3) -0.0212(17)
C8 0.0485(15) 0.0355(13) 0.0316(12) -0.0058(10) -0.0051(10) -0.0046(11)
F5 0.227(5) 0.144(3) 0.095(2) -0.072(2) 0.042(3) -0.083(3)
C39 0.0516(17) 0.0450(16) 0.0536(17) 0.0022(13) -0.0078(14) -0.0098(13)
F25 0.105(2) 0.152(3) 0.132(3) 0.002(2) -0.071(2) 0.019(2)
F27 0.215(4) 0.131(3) 0.0489(15) 0.0128(17) 0.013(2) 0.022(3)
C12 0.068(2) 0.0426(15) 0.0316(13) 0.0005(11) -0.0067(12) -0.0019(13)
C27 0.0445(16) 0.0538(18) 0.066(2) 0.0114(16) -0.0068(14) -0.0038(14)
C47 0.067(2) 0.0433(16) 0.0405(15) 0.0013(12) 0.0012(14) 0.0005(14)
C37 0.0556(18) 0.0356(14) 0.0539(17) -0.0003(12) -0.0231(14) -0.0058(12)
C9 0.0652(19) 0.0371(14) 0.0353(14) -0.0085(11) -0.0065(12) 0.0004(13)
C11 0.073(2) 0.0485(16) 0.0307(13) -0.0038(12) -0.0092(13) -0.0047(15)
C5 0.091(3) 0.0338(14) 0.0434(16) -0.0022(12) -0.0206(16) 0.0073(15)
F9 0.253(5) 0.090(2) 0.118(3) 0.030(2) -0.062(3) 0.044(3)
C36 0.075(2) 0.0496(18) 0.074(2) -0.0105(17) -0.034(2) -0.0057(17)
C38 0.0505(18) 0.0500(17) 0.066(2) -0.0003(15) -0.0186(15) -0.0124(14)
C49 0.078(2) 0.0546(19) 0.0455(17) -0.0030(14) -0.0020(16) -0.0190(17)
C42 0.0483(17) 0.0573(18) 0.0496(17) 0.0014(14) -0.0059(13) 0.0058(14)
C3 0.083(2) 0.0370(14) 0.0429(16) -0.0123(12) -0.0143(15) 0.0016(14)
C29 0.0538(18) 0.0454(17) 0.069(2) -0.0119(15) 0.0037(16) -0.0073(14)
C44 0.070(2) 0.064(2) 0.0438(17) -0.0023(15) 0.0008(15) 0.0035(17)
F30 0.182(4) 0.187(4) 0.086(2) -0.060(3) -0.008(2) -0.028(3)
F29 0.149(3) 0.289(6) 0.0594(17) -0.023(3) 0.0091(19) 0.116(4)
F3 0.079(2) 0.286(6) 0.135(3) 0.049(4) -0.023(2) 0.046(3)
F17 0.107(3) 0.217(5) 0.151(4) 0.079(3) -0.060(3) -0.019(3)
C34 0.071(2) 0.0435(16) 0.0582(19) -0.0046(14) -0.0146(16) 0.0024(15)
C28 0.059(2) 0.0437(17) 0.076(2) 0.0023(16) -0.0054(17) -0.0029(14)
C32 0.078(3) 0.0467(18) 0.059(2) -0.0015(15) -0.0035(18) -0.0065(16)
F2 0.201(5) 0.165(4) 0.170(4) 0.101(4) -0.101(4) -0.070(4)
C22 0.0569(19) 0.0526(19) 0.063(2) 0.0000(15) -0.0056(16) 0.0054(15)
C4 0.113(3) 0.0295(14) 0.0532(19) -0.0069(13) -0.0214(19) 0.0104(16)
C24 0.068(2) 0.0479(18) 0.060(2) -0.0131(15) 0.0000(16) -0.0038(15)
C48 0.090(3) 0.0454(18) 0.060(2) -0.0044(15) -0.0120(19) -0.0050(17)
C14 0.118(3) 0.0428(17) 0.0473(18) -0.0096(14) -0.0149(19) -0.0217(19)
F24 0.145(3) 0.235(5) 0.083(2) 0.037(3) 0.041(2) 0.072(3)
F1 0.248(6) 0.178(4) 0.129(3) -0.047(3) -0.121(4) 0.108(4)
C15 0.089(3) 0.0559(19) 0.0353(15) -0.0056(13) -0.0003(15) -0.0109(18)
F14 0.098(3) 0.282(7) 0.206(5) 0.151(5) -0.042(3) -0.077(3)
C17 0.094(3) 0.069(2) 0.062(2) -0.0024(18) -0.032(2) -0.018(2)
C40 0.056(2) 0.068(2) 0.074(3) -0.0086(19) 0.0021(17) -0.0170(17)
C30 0.086(3) 0.049(2) 0.082(3) -0.0170(19) 0.002(2) -0.0073(19)
F18 0.207(5) 0.195(5) 0.210(5) 0.148(4) -0.137(4) -0.107(4)
C16 0.063(2) 0.071(2) 0.0533(19) -0.0052(16) -0.0232(16) -0.0075(17)
C46 0.084(3) 0.0463(18) 0.062(2) 0.0013(15) -0.0129(19) 0.0069(18)
C21 0.080(3) 0.066(3) 0.092(3) 0.000(2) -0.027(2) 0.015(2)
C19 0.082(3) 0.073(2) 0.0474(18) 0.0057(17) -0.0129(17) 0.019(2)
C20 0.088(3) 0.0503(18) 0.0540(19) -0.0001(15) -0.0006(18) -0.0190(18)
F36 0.374(9) 0.223(6) 0.083(3) -0.006(3) -0.073(4) -0.182(6)
C35 0.087(3) 0.084(3) 0.063(2) 0.007(2) -0.021(2) -0.005(2)
C26 0.070(3) 0.073(3) 0.078(3) 0.023(2) -0.020(2) -0.014(2)
C43 0.071(2) 0.066(2) 0.055(2) -0.0068(17) -0.0011(17) 0.0145(18)
C18 0.112(3) 0.064(2) 0.0374(17) -0.0038(15) 0.0074(18) -0.003(2)
C25 0.112(4) 0.057(2) 0.076(3) -0.020(2) -0.010(3) -0.008(2)
C13 0.077(3) 0.074(3) 0.064(2) -0.0068(19) 0.0044(19) 0.024(2)
C23 0.082(3) 0.0437(18) 0.081(3) -0.0036(17) -0.015(2) 0.0051(17)
C41 0.063(2) 0.088(3) 0.059(2) 0.004(2) -0.0059(18) 0.029(2)
C33 0.072(2) 0.061(2) 0.072(2) 0.0018(18) -0.0147(19) -0.0084(18)
C31 0.090(3) 0.081(3) 0.072(3) 0.006(2) -0.006(2) -0.021(2)
C50 0.103(4) 0.069(3) 0.073(3) -0.010(2) -0.019(2) -0.029(2)
C45 0.105(4) 0.102(4) 0.048(2) -0.011(2) -0.003(2) 0.023(3)
F35 0.127(3) 0.305(8) 0.248(6) -0.171(6) 0.030(4) -0.119(5)
F34 0.254(6) 0.090(3) 0.310(8) -0.074(4) -0.165(6) -0.005(3)
F16 0.401(10) 0.289(8) 0.075(3) -0.045(4) -0.090(4) 0.202(8)
C51 0.118(5) 0.180(8) 0.124(6) -0.006(5) 0.029(4) 0.015(5)

loop_
_atom_type_symbol
_atom_type_description
_atom_type_scat_dispersion_real
_atom_type_scat_dispersion_imag
_atom_type_scat_source
C C 0.0033 0.0016 'International Tables Vol C Tables 4.2.6.8 and 6.1.1.4'
H H 0.0000 0.0000 'International Tables Vol C Tables 4.2.6.8 and 6.1.1.4'
N N 0.0061 0.0033 'International Tables Vol C Tables 4.2.6.8 and 6.1.1.4'
O O 0.0106 0.0060 'International Tables Vol C Tables 4.2.6.8 and 6.1.1.4'
F F 0.0171 0.0103 'International Tables Vol C Tables 4.2.6.8 and 6.1.1.4'
Cl Cl 0.1484 0.1585 'International Tables Vol C Tables 4.2.6.8 and 6.1.1.4'
Cu Cu 0.3201 1.2651 'International Tables Vol C Tables 4.2.6.8 and 6.1.1.4'

loop_
_geom_angle_atom_site_label_1
_geom_angle_atom_site_label_2
_geom_angle_atom_site_label_3
_geom_angle
_geom_angle_site_symmetry_1
_geom_angle_site_symmetry_3
_geom_angle_publ_flag
O11 Cu3 O11 180.00(12) . 2_656 ?
O11 Cu3 O12 92.47(10) . . ?
O11 Cu3 O12 87.53(10) 2_656 . ?
O11 Cu3 O12 87.53(10) . 2_656 ?
O11 Cu3 O12 92.47(10) 2_656 2_656 ?
O12 Cu3 O12 180.0 . 2_656 ?
O6 Cu1 O8 177.73(12) . . ?
O6 Cu1 O5 92.76(11) . . ?
O8 Cu1 O5 88.96(11) . . ?
O6 Cu1 O7 86.96(10) . . ?
O8 Cu1 O7 92.09(11) . . ?
O5 Cu1 O7 155.39(12) . . ?
O6 Cu1 O1 88.92(10) . . ?
O8 Cu1 O1 89.49(10) . . ?
O5 Cu1 O1 94.25(10) . . ?
O7 Cu1 O1 110.34(10) . . ?
O13 Cu4 O16 175.53(13) . . ?
O13 Cu4 O15 87.60(11) . . ?
O16 Cu4 O15 92.35(11) . . ?
O13 Cu4 O4 86.08(10) . . ?
O16 Cu4 O4 90.86(10) . . ?
O15 Cu4 O4 135.86(11) . . ?
O13 Cu4 O14 91.40(11) . . ?
O16 Cu4 O14 92.47(11) . . ?
O15 Cu4 O14 120.54(12) . . ?
O4 Cu4 O14 103.26(10) . . ?
O10 Cu2 O10 180.0 2_655 . ?
O10 Cu2 O9 92.45(11) 2_655 2_655 ?
O10 Cu2 O9 87.54(11) . 2_655 ?
O10 Cu2 O9 87.54(11) 2_655 . ?
O10 Cu2 O9 92.46(11) . . ?
O9 Cu2 O9 180.0 2_655 . ?
N4 O4 Cu4 121.48(17) . . ?
N1 O1 Cu1 126.81(18) . . ?
C37 O11 Cu3 125.1(2) . . ?
C39 O12 Cu3 124.8(2) . . ?
C27 O7 Cu1 124.9(2) . . ?
O3 N3 C7 126.0(2) . . ?
O3 N3 C10 121.1(2) . . ?
C7 N3 C10 112.7(2) . . ?
C29 O8 Cu1 124.9(2) . . ?
C47 O13 Cu4 125.1(2) . . ?
C34 O10 Cu2 125.2(2) . . ?
C24 O6 Cu1 124.3(2) . . ?
C49 O14 Cu4 121.3(2) . . ?
O4 N4 C7 126.9(2) . . ?
O4 N4 C9 119.5(2) . . ?
C7 N4 C9 113.1(2) . . ?
C22 O5 Cu1 123.5(2) . . ?
O1 N1 C8 126.7(2) . . ?
O1 N1 C12 120.4(2) . . ?
C8 N1 C12 112.4(2) . . ?
C42 O16 Cu4 125.0(2) . . ?
C32 O9 Cu2 124.8(2) . . ?
C44 O15 Cu4 124.4(2) . . ?
O2 N2 C8 125.8(3) . . ?
O2 N2 C11 122.0(2) . . ?
C8 N2 C11 112.1(2) . . ?
N4 C7 N3 107.2(2) . . ?
N4 C7 C6 125.8(2) . . ?
N3 C7 C6 127.0(2) . . ?
C6 C1 C2 121.3(2) . . ?
C6 C1 H1 119.3 . . ?
C2 C1 H1 119.3 . . ?
C1 C6 C5 119.0(2) . . ?
C1 C6 C7 120.0(2) . . ?
C5 C6 C7 121.0(2) . . ?
C3 C2 C1 119.1(3) . . ?
C3 C2 C8 121.9(2) . . ?
C1 C2 C8 119.0(2) . . ?
N3 C10 C15 109.9(2) . . ?
N3 C10 C16 105.9(3) . . ?
C15 C10 C16 110.9(3) . . ?
N3 C10 C9 100.4(2) . . ?
C15 C10 C9 114.9(3) . . ?
C16 C10 C9 113.8(3) . . ?
N1 C8 N2 107.9(2) . . ?
N1 C8 C2 126.2(2) . . ?
N2 C8 C2 125.8(3) . . ?
O12 C39 C38 128.0(3) . . ?
O12 C39 C40 113.0(3) . . ?
C38 C39 C40 119.0(3) . . ?
N1 C12 C19 110.0(3) . . ?
N1 C12 C20 105.5(3) . . ?
C19 C12 C20 110.2(3) . . ?
N1 C12 C11 100.2(2) . . ?
C19 C12 C11 116.0(3) . . ?
C20 C12 C11 114.0(3) . . ?
O7 C27 C28 127.9(3) . . ?
O7 C27 C26 113.7(4) . . ?
C28 C27 C26 118.4(3) . . ?
O13 C47 C48 129.4(3) . . ?
O13 C47 C46 112.2(3) . . ?
C48 C47 C46 118.3(3) . . ?
O11 C37 C38 128.1(3) . . ?
O11 C37 C36 113.0(3) . . ?
C38 C37 C36 119.0(3) . . ?
N4 C9 C14 109.6(3) . . ?
N4 C9 C13 105.8(3) . . ?
C14 C9 C13 110.6(3) . . ?
N4 C9 C10 100.1(2) . . ?
C14 C9 C10 114.6(3) . . ?
C13 C9 C10 115.0(3) . . ?
N2 C11 C18 110.0(3) . . ?
N2 C11 C17 106.1(3) . . ?
C18 C11 C17 110.9(3) . . ?
N2 C11 C12 100.5(2) . . ?
C18 C11 C12 115.3(3) . . ?
C17 C11 C12 113.2(3) . . ?
C4 C5 C6 119.2(3) . . ?
C4 C5 H5 120.4 . . ?
C6 C5 H5 120.4 . . ?
F21 C36 F20 107.4(4) . . ?
F21 C36 F19 108.4(4) . . ?
F20 C36 F19 105.2(3) . . ?
F21 C36 C37 110.7(3) . . ?
F20 C36 C37 114.0(4) . . ?
F19 C36 C37 110.9(3) . . ?
C37 C38 C39 121.2(3) . . ?
C37 C38 H38 119.4 . . ?
C39 C38 H38 119.4 . . ?
O14 C49 C48 128.4(3) . . ?
O14 C49 C50 113.4(4) . . ?
C48 C49 C50 118.2(4) . . ?
O16 C42 C43 128.4(3) . . ?
O16 C42 C41 113.5(3) . . ?
C43 C42 C41 118.0(3) . . ?
C4 C3 C2 119.3(3) . . ?
C4 C3 H3 120.3 . . ?
C2 C3 H3 120.3 . . ?
O8 C29 C28 128.3(3) . . ?
O8 C29 C30 112.8(3) . . ?
C28 C29 C30 118.9(3) . . ?
O15 C44 C43 128.1(3) . . ?
O15 C44 C45 114.1(3) . . ?
C43 C44 C45 117.7(4) . . ?
O10 C34 C33 127.9(4) . . ?
O10 C34 C35 114.3(4) . . ?
C33 C34 C35 117.9(4) . . ?
C29 C28 C27 121.6(3) . . ?
C29 C28 H28 119.2 . . ?
C27 C28 H28 119.2 . . ?
O9 C32 C33 128.5(4) . . ?
O9 C32 C31 113.5(4) . . ?
C33 C32 C31 117.9(4) . . ?
O5 C22 C23 127.9(4) . . ?
O5 C22 C21 114.1(4) . . ?
C23 C22 C21 118.0(3) . . ?
C3 C4 C5 122.0(3) . . ?
C3 C4 H4 119.0 . . ?
C5 C4 H4 119.0 . . ?
O6 C24 C23 127.8(3) . . ?
O6 C24 C25 112.4(4) . . ?
C23 C24 C25 119.7(4) . . ?
C47 C48 C49 123.0(3) . . ?
C47 C48 H48 118.5 . . ?
C49 C48 H48 118.5 . . ?
C9 C14 H14 109.5 . . ?
C9 C14 H14A 109.5 . . ?
H14 C14 H14A 109.5 . . ?
C9 C14 H14B 109.5 . . ?
H14 C14 H14B 109.5 . . ?
H14A C14 H14B 109.5 . . ?
C10 C15 H15 109.5 . . ?
C10 C15 H15A 109.5 . . ?
H15 C15 H15A 109.5 . . ?
C10 C15 H15B 109.5 . . ?
H15 C15 H15B 109.5 . . ?
H15A C15 H15B 109.5 . . ?
C11 C17 H17B 109.5 . . ?
C11 C17 H17 109.5 . . ?
H17B C17 H17 109.5 . . ?
C11 C17 H17A 109.5 . . ?
H17B C17 H17A 109.5 . . ?
H17 C17 H17A 109.5 . . ?
F24 C40 F23 108.8(5) . . ?
F24 C40 F22 105.0(4) . . ?
F23 C40 F22 105.2(4) . . ?
F24 C40 C39 111.3(4) . . ?
F23 C40 C39 113.1(3) . . ?
F22 C40 C39 112.9(3) . . ?
F10 C30 F12 108.5(4) . . ?
F10 C30 F11 107.6(4) . . ?
F12 C30 F11 105.8(4) . . ?
F10 C30 C29 113.3(4) . . ?
F12 C30 C29 112.6(3) . . ?
F11 C30 C29 108.6(3) . . ?
C10 C16 H16 109.5 . . ?
C10 C16 H16A 109.5 . . ?
H16 C16 H16A 109.5 . . ?
C10 C16 H16B 109.5 . . ?
H16 C16 H16B 109.5 . . ?
H16A C16 H16B 109.5 . . ?
F32 C46 F31 109.3(4) . . ?
F32 C46 F33 106.7(4) . . ?
F31 C46 F33 104.9(4) . . ?
F32 C46 C47 113.3(3) . . ?
F31 C46 C47 109.8(3) . . ?
F33 C46 C47 112.4(3) . . ?
F3 C21 F2 108.7(5) . . ?
F3 C21 F1 105.3(5) . . ?
F2 C21 F1 103.0(6) . . ?
F3 C21 C22 112.6(4) . . ?
F2 C21 C22 113.0(4) . . ?
F1 C21 C22 113.6(4) . . ?
C12 C19 H19 109.5 . . ?
C12 C19 H19A 109.5 . . ?
H19 C19 H19A 109.5 . . ?
C12 C19 H19B 109.5 . . ?
H19 C19 H19B 109.5 . . ?
H19A C19 H19B 109.5 . . ?
C12 C20 H20 109.5 . . ?
C12 C20 H20A 109.5 . . ?
H20 C20 H20A 109.5 . . ?
C12 C20 H20B 109.5 . . ?
H20 C20 H20B 109.5 . . ?
H20A C20 H20B 109.5 . . ?
F16 C35 F18 106.8(6) . . ?
F16 C35 F17 104.3(6) . . ?
F18 C35 F17 105.0(5) . . ?
F16 C35 C34 111.7(4) . . ?
F18 C35 C34 112.8(4) . . ?
F17 C35 C34 115.5(4) . . ?
F8 C26 F9 110.0(4) . . ?
F8 C26 F7 106.1(5) . . ?
F9 C26 F7 104.2(4) . . ?
F8 C26 C27 112.9(3) . . ?
F9 C26 C27 113.0(4) . . ?
F7 C26 C27 110.1(3) . . ?
C42 C43 C44 121.7(3) . . ?
C42 C43 H43 119.2 . . ?
C44 C43 H43 119.2 . . ?
C11 C18 H18 109.5 . . ?
C11 C18 H18A 109.5 . . ?
H18 C18 H18A 109.5 . . ?
C11 C18 H18B 109.5 . . ?
H18 C18 H18B 109.5 . . ?
H18A C18 H18B 109.5 . . ?
F5 C25 F4 109.7(5) . . ?
F5 C25 F6 106.8(5) . . ?
F4 C25 F6 105.5(4) . . ?
F5 C25 C24 111.1(4) . . ?
F4 C25 C24 112.7(4) . . ?
F6 C25 C24 110.7(4) . . ?
C9 C13 H13 109.5 . . ?
C9 C13 H13A 109.5 . . ?
H13 C13 H13A 109.5 . . ?
C9 C13 H13B 109.5 . . ?
H13 C13 H13B 109.5 . . ?
H13A C13 H13B 109.5 . . ?
C24 C23 C22 122.1(3) . . ?
C24 C23 H23 118.9 . . ?
C22 C23 H23 118.9 . . ?
F28 C41 F25 105.0(4) . . ?
F28 C41 F26 108.6(4) . . ?
F25 C41 F26 106.6(4) . . ?
F28 C41 C42 113.9(3) . . ?
F25 C41 C42 110.6(4) . . ?
F26 C41 C42 111.7(3) . . ?
C32 C33 C34 121.0(4) . . ?
C32 C33 H33 119.5 . . ?
C34 C33 H33 119.5 . . ?
F14 C31 F15 108.8(5) . . ?
F14 C31 F13 108.4(5) . . ?
F15 C31 F13 103.9(4) . . ?
F14 C31 C32 113.1(4) . . ?
F15 C31 C32 112.4(4) . . ?
F13 C31 C32 109.9(4) . . ?
F35 C50 F36 109.8(6) . . ?
F35 C50 F34 102.8(6) . . ?
F36 C50 F34 103.1(6) . . ?
F35 C50 C49 113.6(4) . . ?
F36 C50 C49 113.1(4) . . ?
F34 C50 C49 113.4(5) . . ?
F29 C45 F27 108.8(5) . . ?
F29 C45 F30 108.0(5) . . ?
F27 C45 F30 104.1(5) . . ?
F29 C45 C44 113.3(4) . . ?
F27 C45 C44 112.8(4) . . ?
F30 C45 C44 109.3(4) . . ?
Cl2 C51 Cl1 116.6(5) . . ?
Cl2 C51 H51 108.1 . . ?
Cl1 C51 H51 108.1 . . ?
Cl2 C51 H51A 108.1 . . ?
Cl1 C51 H51A 108.1 . . ?
H51 C51 H51A 107.3 . . ?

loop_
_geom_bond_atom_site_label_1
_geom_bond_atom_site_label_2
_geom_bond_distance
_geom_bond_site_symmetry_2
_geom_bond_publ_flag
Cu3 O11 1.920(2) . ?
Cu3 O11 1.920(2) 2_656 ?
Cu3 O12 1.925(2) . ?
Cu3 O12 1.925(2) 2_656 ?
Cu1 O6 1.920(2) . ?
Cu1 O8 1.937(2) . ?
Cu1 O5 1.943(2) . ?
Cu1 O7 1.944(2) . ?
Cu1 O1 2.263(2) . ?
Cu4 O13 1.911(2) . ?
Cu4 O16 1.918(2) . ?
Cu4 O15 1.960(2) . ?
Cu4 O4 2.032(2) . ?
Cu4 O14 2.091(3) . ?
Cu2 O10 1.923(2) 2_655 ?
Cu2 O10 1.923(2) . ?
Cu2 O9 1.927(3) 2_655 ?
Cu2 O9 1.927(3) . ?
O4 N4 1.292(3) . ?
O1 N1 1.289(3) . ?
O3 N3 1.277(3) . ?
O11 C37 1.251(4) . ?
O12 C39 1.248(4) . ?
O7 C27 1.257(4) . ?
N3 C7 1.352(3) . ?
N3 C10 1.503(4) . ?
O8 C29 1.257(4) . ?
O13 C47 1.254(4) . ?
O10 C34 1.247(5) . ?
O6 C24 1.255(4) . ?
O14 C49 1.247(5) . ?
N4 C7 1.344(3) . ?
N4 C9 1.494(3) . ?
O5 C22 1.255(4) . ?
N1 C8 1.338(4) . ?
N1 C12 1.505(4) . ?
O16 C42 1.256(4) . ?
O2 N2 1.275(3) . ?
O9 C32 1.246(5) . ?
O15 C44 1.241(4) . ?
N2 C8 1.357(3) . ?
N2 C11 1.506(4) . ?
F33 C46 1.317(5) . ?
F26 C41 1.319(5) . ?
F15 C31 1.313(6) . ?
F11 C30 1.330(5) . ?
F20 C36 1.307(5) . ?
F19 C36 1.312(5) . ?
F28 C41 1.303(5) . ?
F31 C46 1.315(5) . ?
C7 C6 1.463(4) . ?
F13 C31 1.329(6) . ?
F32 C46 1.306(5) . ?
F6 C25 1.320(6) . ?
F22 C40 1.322(5) . ?
F21 C36 1.305(5) . ?
C1 C6 1.390(4) . ?
C1 C2 1.395(4) . ?
C1 H1 0.9300 . ?
Cl1 C51 1.701(8) . ?
Cl2 C51 1.635(9) . ?
C6 C5 1.400(4) . ?
C2 C3 1.394(4) . ?
C2 C8 1.462(4) . ?
C10 C15 1.514(4) . ?
C10 C16 1.522(5) . ?
C10 C9 1.552(4) . ?
F12 C30 1.304(6) . ?
F10 C30 1.292(5) . ?
F8 C26 1.290(5) . ?
F7 C26 1.309(6) . ?
F4 C25 1.306(6) . ?
F23 C40 1.273(5) . ?
F5 C25 1.277(6) . ?
C39 C38 1.383(5) . ?
C39 C40 1.532(5) . ?
F25 C41 1.311(6) . ?
F27 C45 1.288(6) . ?
C12 C19 1.510(5) . ?
C12 C20 1.529(5) . ?
C12 C11 1.546(4) . ?
C27 C28 1.377(5) . ?
C27 C26 1.521(5) . ?
C47 C48 1.371(5) . ?
C47 C46 1.530(5) . ?
C37 C38 1.374(5) . ?
C37 C36 1.524(4) . ?
C9 C14 1.513(5) . ?
C9 C13 1.517(5) . ?
C11 C18 1.511(5) . ?
C11 C17 1.528(5) . ?
C5 C4 1.381(5) . ?
C5 H5 0.9300 . ?
F9 C26 1.294(6) . ?
C38 H38 0.9300 . ?
C49 C48 1.373(6) . ?
C49 C50 1.528(5) . ?
C42 C43 1.369(5) . ?
C42 C41 1.524(5) . ?
C3 C4 1.379(5) . ?
C3 H3 0.9300 . ?
C29 C28 1.372(5) . ?
C29 C30 1.538(5) . ?
C44 C43 1.382(5) . ?
C44 C45 1.528(5) . ?
F30 C45 1.317(7) . ?
F29 C45 1.270(6) . ?
F3 C21 1.257(6) . ?
F17 C35 1.280(6) . ?
C34 C33 1.382(6) . ?
C34 C35 1.515(6) . ?
C28 H28 0.9300 . ?
C32 C33 1.375(6) . ?
C32 C31 1.541(6) . ?
F2 C21 1.280(6) . ?
C22 C23 1.376(6) . ?
C22 C21 1.528(6) . ?
C4 H4 0.9300 . ?
C24 C23 1.372(6) . ?
C24 C25 1.539(6) . ?
C48 H48 0.9300 . ?
C14 H14 0.9600 . ?
C14 H14A 0.9600 . ?
C14 H14B 0.9600 . ?
F24 C40 1.273(5) . ?
F1 C21 1.290(6) . ?
C15 H15 0.9600 . ?
C15 H15A 0.9600 . ?
C15 H15B 0.9600 . ?
F14 C31 1.273(6) . ?
C17 H17B 0.9600 . ?
C17 H17 0.9600 . ?
C17 H17A 0.9600 . ?
F18 C35 1.265(6) . ?
C16 H16 0.9600 . ?
C16 H16A 0.9600 . ?
C16 H16B 0.9600 . ?
C19 H19 0.9600 . ?
C19 H19A 0.9600 . ?
C19 H19B 0.9600 . ?
C20 H20 0.9600 . ?
C20 H20A 0.9600 . ?
C20 H20B 0.9600 . ?
F36 C50 1.226(6) . ?
C35 F16 1.242(7) . ?
C43 H43 0.9300 . ?
C18 H18 0.9600 . ?
C18 H18A 0.9600 . ?
C18 H18B 0.9600 . ?
C13 H13 0.9600 . ?
C13 H13A 0.9600 . ?
C13 H13B 0.9600 . ?
C23 H23 0.9300 . ?
C33 H33 0.9300 . ?
C50 F35 1.212(7) . ?
C50 F34 1.303(7) . ?
C51 H51 0.9700 . ?
C51 H51A 0.9700 . ?

loop_
_geom_torsion_atom_site_label_1
_geom_torsion_atom_site_label_2
_geom_torsion_atom_site_label_3
_geom_torsion_atom_site_label_4
_geom_torsion
_geom_torsion_site_symmetry_1
_geom_torsion_site_symmetry_2
_geom_torsion_site_symmetry_3
_geom_torsion_site_symmetry_4
_geom_torsion_publ_flag
O13 Cu4 O4 N4 -175.93(19) . . . . ?
O16 Cu4 O4 N4 7.3(2) . . . . ?
O15 Cu4 O4 N4 101.6(2) . . . . ?
O14 Cu4 O4 N4 -85.42(19) . . . . ?
O6 Cu1 O1 N1 -178.0(2) . . . . ?
O8 Cu1 O1 N1 3.6(2) . . . . ?
O5 Cu1 O1 N1 -85.3(2) . . . . ?
O7 Cu1 O1 N1 95.6(2) . . . . ?
O11 Cu3 O11 C37 72(15) 2_656 . . . ?
O12 Cu3 O11 C37 5.4(3) . . . . ?
O12 Cu3 O11 C37 -174.6(3) 2_656 . . . ?
O11 Cu3 O12 C39 -6.6(3) . . . . ?
O11 Cu3 O12 C39 173.4(3) 2_656 . . . ?
O12 Cu3 O12 C39 31(4) 2_656 . . . ?
O6 Cu1 O7 C27 -179.0(3) . . . . ?
O8 Cu1 O7 C27 -1.0(3) . . . . ?
O5 Cu1 O7 C27 91.1(4) . . . . ?
O1 Cu1 O7 C27 -91.2(3) . . . . ?
O6 Cu1 O8 C29 62(3) . . . . ?
O5 Cu1 O8 C29 -158.5(3) . . . . ?
O7 Cu1 O8 C29 -3.1(3) . . . . ?
O1 Cu1 O8 C29 107.3(3) . . . . ?
O16 Cu4 O13 C47 138.9(13) . . . . ?
O15 Cu4 O13 C47 -131.7(3) . . . . ?
O4 Cu4 O13 C47 92.0(3) . . . . ?
O14 Cu4 O13 C47 -11.2(3) . . . . ?
O10 Cu2 O10 C34 -136(6) 2_655 . . . ?
O9 Cu2 O10 C34 179.4(3) 2_655 . . . ?
O9 Cu2 O10 C34 -0.6(3) . . . . ?
O8 Cu1 O6 C24 127(3) . . . . ?
O5 Cu1 O6 C24 -12.2(3) . . . . ?
O7 Cu1 O6 C24 -167.6(3) . . . . ?
O1 Cu1 O6 C24 82.0(3) . . . . ?
O13 Cu4 O14 C49 10.5(3) . . . . ?
O16 Cu4 O14 C49 -167.3(3) . . . . ?
O15 Cu4 O14 C49 98.5(3) . . . . ?
O4 Cu4 O14 C49 -75.8(3) . . . . ?
Cu4 O4 N4 C7 -76.2(3) . . . . ?
Cu4 O4 N4 C9 112.1(2) . . . . ?
O6 Cu1 O5 C22 11.9(3) . . . . ?
O8 Cu1 O5 C22 -166.7(3) . . . . ?
O7 Cu1 O5 C22 100.6(4) . . . . ?
O1 Cu1 O5 C22 -77.2(3) . . . . ?
Cu1 O1 N1 C8 -77.5(3) . . . . ?
Cu1 O1 N1 C12 112.1(3) . . . . ?
O13 Cu4 O16 C42 88.3(14) . . . . ?
O15 Cu4 O16 C42 -0.9(3) . . . . ?
O4 Cu4 O16 C42 135.1(3) . . . . ?
O14 Cu4 O16 C42 -121.6(3) . . . . ?
O10 Cu2 O9 C32 -178.1(3) 2_655 . . . ?
O10 Cu2 O9 C32 1.9(3) . . . . ?
O9 Cu2 O9 C32 150(5) 2_655 . . . ?
O13 Cu4 O15 C44 -175.5(4) . . . . ?
O16 Cu4 O15 C44 0.1(4) . . . . ?
O4 Cu4 O15 C44 -93.6(4) . . . . ?
O14 Cu4 O15 C44 94.3(4) . . . . ?
O4 N4 C7 N3 176.2(3) . . . . ?
C9 N4 C7 N3 -11.6(3) . . . . ?
O4 N4 C7 C6 -4.3(5) . . . . ?
C9 N4 C7 C6 167.8(3) . . . . ?
O3 N3 C7 N4 179.2(3) . . . . ?
C10 N3 C7 N4 -6.3(3) . . . . ?
O3 N3 C7 C6 -0.3(5) . . . . ?
C10 N3 C7 C6 174.3(3) . . . . ?
C2 C1 C6 C5 -1.1(5) . . . . ?
C2 C1 C6 C7 179.8(3) . . . . ?
N4 C7 C6 C1 -15.4(4) . . . . ?
N3 C7 C6 C1 164.0(3) . . . . ?
N4 C7 C6 C5 165.5(3) . . . . ?
N3 C7 C6 C5 -15.2(5) . . . . ?
C6 C1 C2 C3 0.7(4) . . . . ?
C6 C1 C2 C8 -177.6(3) . . . . ?
O3 N3 C10 C15 -43.7(4) . . . . ?
C7 N3 C10 C15 141.4(3) . . . . ?
O3 N3 C10 C16 76.1(3) . . . . ?
C7 N3 C10 C16 -98.7(3) . . . . ?
O3 N3 C10 C9 -165.2(3) . . . . ?
C7 N3 C10 C9 19.9(3) . . . . ?
O1 N1 C8 N2 176.7(3) . . . . ?
C12 N1 C8 N2 -12.2(3) . . . . ?
O1 N1 C8 C2 -6.5(5) . . . . ?
C12 N1 C8 C2 164.6(3) . . . . ?
O2 N2 C8 N1 178.5(3) . . . . ?
C11 N2 C8 N1 -5.9(3) . . . . ?
O2 N2 C8 C2 1.6(5) . . . . ?
C11 N2 C8 C2 177.2(3) . . . . ?
C3 C2 C8 N1 160.2(3) . . . . ?
C1 C2 C8 N1 -21.5(4) . . . . ?
C3 C2 C8 N2 -23.5(5) . . . . ?
C1 C2 C8 N2 154.7(3) . . . . ?
Cu3 O12 C39 C38 6.1(5) . . . . ?
Cu3 O12 C39 C40 -172.8(2) . . . . ?
O1 N1 C12 C19 -41.6(4) . . . . ?
C8 N1 C12 C19 146.7(3) . . . . ?
O1 N1 C12 C20 77.1(3) . . . . ?
C8 N1 C12 C20 -94.5(3) . . . . ?
O1 N1 C12 C11 -164.3(3) . . . . ?
C8 N1 C12 C11 24.0(3) . . . . ?
Cu1 O7 C27 C28 5.4(5) . . . . ?
Cu1 O7 C27 C26 -172.0(2) . . . . ?
Cu4 O13 C47 C48 6.1(6) . . . . ?
Cu4 O13 C47 C46 -176.4(2) . . . . ?
Cu3 O11 C37 C38 -3.5(5) . . . . ?
Cu3 O11 C37 C36 176.4(2) . . . . ?
O4 N4 C9 C14 -43.1(4) . . . . ?
C7 N4 C9 C14 144.1(3) . . . . ?
O4 N4 C9 C13 76.2(3) . . . . ?
C7 N4 C9 C13 -96.6(3) . . . . ?
O4 N4 C9 C10 -164.0(2) . . . . ?
C7 N4 C9 C10 23.2(3) . . . . ?
N3 C10 C9 N4 -23.5(3) . . . . ?
C15 C10 C9 N4 -141.3(3) . . . . ?
C16 C10 C9 N4 89.2(3) . . . . ?
N3 C10 C9 C14 -140.7(3) . . . . ?
C15 C10 C9 C14 101.5(3) . . . . ?
C16 C10 C9 C14 -28.0(4) . . . . ?
N3 C10 C9 C13 89.4(3) . . . . ?
C15 C10 C9 C13 -28.4(4) . . . . ?
C16 C10 C9 C13 -157.9(3) . . . . ?
O2 N2 C11 C18 -42.1(4) . . . . ?
C8 N2 C11 C18 142.2(3) . . . . ?
O2 N2 C11 C17 77.9(4) . . . . ?
C8 N2 C11 C17 -97.9(3) . . . . ?
O2 N2 C11 C12 -164.0(3) . . . . ?
C8 N2 C11 C12 20.2(3) . . . . ?
N1 C12 C11 N2 -24.2(3) . . . . ?
C19 C12 C11 N2 -142.5(3) . . . . ?
C20 C12 C11 N2 88.0(3) . . . . ?
N1 C12 C11 C18 -142.3(3) . . . . ?
C19 C12 C11 C18 99.4(4) . . . . ?
C20 C12 C11 C18 -30.2(4) . . . . ?
N1 C12 C11 C17 88.6(3) . . . . ?
C19 C12 C11 C17 -29.7(4) . . . . ?
C20 C12 C11 C17 -159.3(3) . . . . ?
C1 C6 C5 C4 0.2(5) . . . . ?
C7 C6 C5 C4 179.3(3) . . . . ?
O11 C37 C36 F21 60.5(5) . . . . ?
C38 C37 C36 F21 -119.6(4) . . . . ?
O11 C37 C36 F20 -178.3(3) . . . . ?
C38 C37 C36 F20 1.6(5) . . . . ?
O11 C37 C36 F19 -59.8(4) . . . . ?
C38 C37 C36 F19 120.1(4) . . . . ?
O11 C37 C38 C39 0.5(5) . . . . ?
C36 C37 C38 C39 -179.4(3) . . . . ?
O12 C39 C38 C37 -1.9(6) . . . . ?
C40 C39 C38 C37 176.9(3) . . . . ?
Cu4 O14 C49 C48 -4.4(5) . . . . ?
Cu4 O14 C49 C50 176.0(3) . . . . ?
Cu4 O16 C42 C43 1.5(6) . . . . ?
Cu4 O16 C42 C41 -178.7(3) . . . . ?
C1 C2 C3 C4 0.6(5) . . . . ?
C8 C2 C3 C4 178.9(3) . . . . ?
Cu1 O8 C29 C28 3.4(6) . . . . ?
Cu1 O8 C29 C30 -177.1(3) . . . . ?
Cu4 O15 C44 C43 0.4(7) . . . . ?
Cu4 O15 C44 C45 177.8(3) . . . . ?
Cu2 O10 C34 C33 -2.3(5) . . . . ?
Cu2 O10 C34 C35 177.1(3) . . . . ?
O8 C29 C28 C27 1.0(6) . . . . ?
C30 C29 C28 C27 -178.5(3) . . . . ?
O7 C27 C28 C29 -6.0(6) . . . . ?
C26 C27 C28 C29 171.3(3) . . . . ?
Cu2 O9 C32 C33 -0.5(6) . . . . ?
Cu2 O9 C32 C31 -179.0(3) . . . . ?
Cu1 O5 C22 C23 -6.3(6) . . . . ?
Cu1 O5 C22 C21 174.5(3) . . . . ?
C2 C3 C4 C5 -1.5(6) . . . . ?
C6 C5 C4 C3 1.1(6) . . . . ?
Cu1 O6 C24 C23 7.0(6) . . . . ?
Cu1 O6 C24 C25 -175.5(3) . . . . ?
O13 C47 C48 C49 4.8(7) . . . . ?
C46 C47 C48 C49 -172.5(4) . . . . ?
O14 C49 C48 C47 -5.1(7) . . . . ?
C50 C49 C48 C47 174.4(4) . . . . ?
O12 C39 C40 F24 -78.2(5) . . . . ?
C38 C39 C40 F24 102.9(5) . . . . ?
O12 C39 C40 F23 44.6(5) . . . . ?
C38 C39 C40 F23 -134.4(4) . . . . ?
O12 C39 C40 F22 164.0(3) . . . . ?
C38 C39 C40 F22 -15.0(5) . . . . ?
O8 C29 C30 F10 -162.1(4) . . . . ?
C28 C29 C30 F10 17.5(6) . . . . ?
O8 C29 C30 F12 -38.4(5) . . . . ?
C28 C29 C30 F12 141.1(4) . . . . ?
O8 C29 C30 F11 78.4(5) . . . . ?
C28 C29 C30 F11 -102.0(4) . . . . ?
O13 C47 C46 F32 164.2(4) . . . . ?
C48 C47 C46 F32 -18.0(6) . . . . ?
O13 C47 C46 F31 -73.2(4) . . . . ?
C48 C47 C46 F31 104.6(4) . . . . ?
O13 C47 C46 F33 43.2(4) . . . . ?
C48 C47 C46 F33 -139.0(4) . . . . ?
O5 C22 C21 F3 92.1(6) . . . . ?
C23 C22 C21 F3 -87.2(6) . . . . ?
O5 C22 C21 F2 -144.3(5) . . . . ?
C23 C22 C21 F2 36.4(7) . . . . ?
O5 C22 C21 F1 -27.4(7) . . . . ?
C23 C22 C21 F1 153.3(5) . . . . ?
O10 C34 C35 F16 -84.6(7) . . . . ?
C33 C34 C35 F16 94.9(7) . . . . ?
O10 C34 C35 F18 35.8(7) . . . . ?
C33 C34 C35 F18 -144.8(5) . . . . ?
O10 C34 C35 F17 156.5(5) . . . . ?
C33 C34 C35 F17 -24.1(6) . . . . ?
O7 C27 C26 F8 -39.2(5) . . . . ?
C28 C27 C26 F8 143.1(4) . . . . ?
O7 C27 C26 F9 -164.8(4) . . . . ?
C28 C27 C26 F9 17.5(6) . . . . ?
O7 C27 C26 F7 79.2(4) . . . . ?
C28 C27 C26 F7 -98.5(5) . . . . ?
O16 C42 C43 C44 -0.9(7) . . . . ?
C41 C42 C43 C44 179.3(4) . . . . ?
O15 C44 C43 C42 -0.1(7) . . . . ?
C45 C44 C43 C42 -177.4(4) . . . . ?
O6 C24 C25 F5 -62.5(6) . . . . ?
C23 C24 C25 F5 115.2(5) . . . . ?
O6 C24 C25 F4 173.8(4) . . . . ?
C23 C24 C25 F4 -8.5(7) . . . . ?
O6 C24 C25 F6 56.0(5) . . . . ?
C23 C24 C25 F6 -126.3(5) . . . . ?
O6 C24 C23 C22 3.4(7) . . . . ?
C25 C24 C23 C22 -173.9(4) . . . . ?
O5 C22 C23 C24 -3.7(7) . . . . ?
C21 C22 C23 C24 175.5(4) . . . . ?
O16 C42 C41 F28 170.5(4) . . . . ?
C43 C42 C41 F28 -9.7(6) . . . . ?
O16 C42 C41 F25 -71.5(5) . . . . ?
C43 C42 C41 F25 108.3(5) . . . . ?
O16 C42 C41 F26 47.0(5) . . . . ?
C43 C42 C41 F26 -133.2(4) . . . . ?
O9 C32 C33 C34 -2.8(7) . . . . ?
C31 C32 C33 C34 175.6(4) . . . . ?
O10 C34 C33 C32 4.3(7) . . . . ?
C35 C34 C33 C32 -175.0(4) . . . . ?
O9 C32 C31 F14 -166.3(5) . . . . ?
C33 C32 C31 F14 15.1(7) . . . . ?
O9 C32 C31 F15 -42.6(6) . . . . ?
C33 C32 C31 F15 138.8(4) . . . . ?
O9 C32 C31 F13 72.6(5) . . . . ?
C33 C32 C31 F13 -106.1(5) . . . . ?
O14 C49 C50 F35 65.8(7) . . . . ?
C48 C49 C50 F35 -113.8(7) . . . . ?
O14 C49 C50 F36 -60.2(7) . . . . ?
C48 C49 C50 F36 120.2(6) . . . . ?
O14 C49 C50 F34 -177.3(5) . . . . ?
C48 C49 C50 F34 3.1(7) . . . . ?
O15 C44 C45 F29 151.1(5) . . . . ?
C43 C44 C45 F29 -31.2(8) . . . . ?
O15 C44 C45 F27 26.9(7) . . . . ?
C43 C44 C45 F27 -155.4(5) . . . . ?
O15 C44 C45 F30 -88.4(5) . . . . ?
C43 C44 C45 F30 89.3(6) . . . . ?
